data_7104599
loop_
_publ_author_name
'Cozzolino, Anthony F'
'Bain, Alex D'
'Hanhan, Stephanie'
'Vargas-Baca, Ignacio'

_publ_section_title
;
 N-triphenylboryl- and
 N,N'-bis(triphenylboryl)benzo-2,1,3-telluradiazole.
;
_journal_issue 27
_journal_name_full 'Chemical communications (Cambridge, England)'
_journal_page_first 4043
_journal_page_last 4045
_journal_paper_doi 10.1039/b904713a
_journal_volume 34
_journal_year 2009
_chemical_formula_moiety 'C42 H34 B2 N2 Te'
_chemical_formula_sum 'C42 H34 B2 N2 Te'
_chemical_formula_weight 715.93
_chemical_melting_point 430
_chemical_name_common 'N, N'-bis(triphenylboryl)- benzo-2,1,3-telluradiazole'
_chemical_name_systematic 'N, N'-bis(triphenylboryl)- benzo-2,1,3-telluradiazole'
_chemical_properties_physical moisture-sensitive
_space_group_IT_number 14
_symmetry_cell_setting monoclinic
_symmetry_Int_Tables_number 14
_symmetry_space_group_name_Hall '-P 2ybc'
_symmetry_space_group_name_H-M 'P 1 21/c 1'
_atom_sites_solution_hydrogens geom
_atom_sites_solution_primary direct
_atom_sites_solution_secondary difmap
_audit_creation_method SHELXL-97
_cell_angle_alpha 90.00
_cell_angle_beta 106.256(4)
_cell_angle_gamma 90.00
_cell_formula_units_Z 4
_cell_length_a 13.0123(7)
_cell_length_b 15.2679(6)
_cell_length_c 17.828(1)
_cell_measurement_reflns_used 10745
_cell_measurement_temperature 296(2)
_cell_measurement_theta_max 29.25
_cell_measurement_theta_min 1.79
_cell_volume 3400.3(3)
_computing_cell_refinement 'STOE X-AREA'
_computing_data_collection 'STOE X-AREA'
_computing_data_reduction 'STOE X-RED'
_computing_molecular_graphics 'WINGX (Farrugia, 1999)'
_computing_publication_material 'WINGX (Farrugia, 1999)'
_computing_structure_refinement 'SHELXL-97 (Sheldrick, 1997)'
_computing_structure_solution 'SHELXL-97 (Sheldrick, 1997)'
_diffrn_ambient_pressure 101.3
_diffrn_ambient_temperature 296(2)
_diffrn_detector 'image plate (34 cm diameter)'
_diffrn_detector_area_resol_mean 6.67
_diffrn_detector_type STOE
_diffrn_measured_fraction_theta_full 0.998
_diffrn_measured_fraction_theta_max 0.998
_diffrn_measurement_details ' 222 frames, detector distance = 100 mm'
_diffrn_measurement_device '2-circle goniometer'
_diffrn_measurement_device_type 'STOE IPDS 2'
_diffrn_measurement_method 'rotation method'
_diffrn_radiation_collimation '0.5 mm diameter, monocapillary'
_diffrn_radiation_monochromator 'plane graphite'
_diffrn_radiation_polarisn_norm 0
_diffrn_radiation_type MoK\a
_diffrn_radiation_wavelength 0.71073
_diffrn_reflns_av_R_equivalents 0.0000
_diffrn_reflns_av_sigmaI/netI 0.2407
_diffrn_reflns_limit_h_max 15
_diffrn_reflns_limit_h_min -15
_diffrn_reflns_limit_k_max 17
_diffrn_reflns_limit_k_min -17
_diffrn_reflns_limit_l_max 17
_diffrn_reflns_limit_l_min -20
_diffrn_reflns_number 41888
_diffrn_reflns_theta_full 24.69
_diffrn_reflns_theta_max 24.69
_diffrn_reflns_theta_min 1.63
_diffrn_source 'sealed X-ray tube, 12 x 0.4 mm long-fine focus'
_diffrn_source_current 40
_diffrn_source_power 2.00
_diffrn_source_voltage 50
_exptl_absorpt_coefficient_mu 0.908
_exptl_absorpt_correction_T_max 0.9514
_exptl_absorpt_correction_T_min 0.8690
_exptl_absorpt_correction_type integration
_exptl_absorpt_process_details 'X-RED32 (Stoe & Cie, 2002)'
_exptl_crystal_colour orange
_exptl_crystal_density_diffrn 1.399
_exptl_crystal_density_method 'not measured'
_exptl_crystal_description prism
_exptl_crystal_F_000 1448
_exptl_crystal_recrystallization_method 'crystallized from acetonitrile/bromobenzene solution at 239 K'
_exptl_crystal_size_max 0.145
_exptl_crystal_size_mid 0.120
_exptl_crystal_size_min 0.054
_refine_diff_density_max 2.813
_refine_diff_density_min -1.465
_refine_diff_density_rms 0.119
_refine_ls_extinction_method none
_refine_ls_goodness_of_fit_ref 0.564
_refine_ls_hydrogen_treatment noref
_refine_ls_matrix_type full
_refine_ls_number_parameters 517
_refine_ls_number_reflns 41888
_refine_ls_number_restraints 250
_refine_ls_restrained_S_all 0.563
_refine_ls_R_factor_all 0.1428
_refine_ls_R_factor_gt 0.0393
_refine_ls_shift/su_max 0.003
_refine_ls_shift/su_mean 0.000
_refine_ls_structure_factor_coef Fsqd
_refine_ls_weighting_details 'calc w=1/[\s^2^(Fo^2^)+(0.0000P)^2^+0.0000P] where P=(Fo^2^+2Fc^2^)/3'
_refine_ls_weighting_scheme calc
_refine_ls_wR_factor_gt 0.0504
_refine_ls_wR_factor_ref 0.0712
_reflns_number_gt 15197
_reflns_number_total 41888
_reflns_threshold_expression >2sigma(I)
_cod_data_source_file b904713a.txt
_cod_data_source_block 2
_cod_original_sg_symbol_H-M 'P 21/c'
_cod_database_code 7104599

loop_
_symmetry_equiv_pos_as_xyz
'x, y, z'
'-x, y+1/2, -z+1/2'
'-x, -y, -z'
'x, -y-1/2, z-1/2'

loop_
_atom_site_label
_atom_site_type_symbol
_atom_site_fract_x
_atom_site_fract_y
_atom_site_fract_z
_atom_site_U_iso_or_equiv
_atom_site_adp_type
_atom_site_occupancy
_atom_site_symmetry_multiplicity
_atom_site_calc_flag
_atom_site_refinement_flags
_atom_site_disorder_assembly
_atom_site_disorder_group
Te1 Te 0.250960(12) 0.260465(10) 0.198557(10) 0.04201(5) Uani 1 1 d . . .
N1 N 0.14554(12) 0.21065(10) 0.24951(11) 0.0393(5) Uani 1 1 d . . .
N2 N 0.33422(12) 0.15390(11) 0.24612(10) 0.0378(5) Uani 1 1 d . . .
B1 B 0.03720(18) 0.26793(18) 0.24062(15) 0.0390(7) Uani 1 1 d . A .
B2 B 0.4516(2) 0.14307(18) 0.22930(17) 0.0406(7) Uani 1 1 d . . .
C1 C 0.17893(15) 0.13675(14) 0.28898(13) 0.0350(5) Uani 1 1 d . . .
C2 C 0.12070(17) 0.08872(15) 0.33214(14) 0.0455(6) Uani 1 1 d . . .
H2 H 0.0552 0.1093 0.3363 0.055 Uiso 1 1 calc R . .
C3 C 0.16151(18) 0.01367(16) 0.36660(14) 0.0508(6) Uani 1 1 d . . .
H3 H 0.1233 -0.0178 0.3945 0.061 Uiso 1 1 calc R . .
C4 C 0.26098(19) -0.01913(15) 0.36180(15) 0.0551(7) Uani 1 1 d . . .
H4 H 0.2863 -0.0717 0.3865 0.066 Uiso 1 1 calc R . .
C5 C 0.32012(17) 0.02343(15) 0.32245(14) 0.0498(7) Uani 1 1 d . . .
H5 H 0.3849 0.0002 0.3194 0.060 Uiso 1 1 calc R . .
C6 C 0.28227(15) 0.10435(14) 0.28553(13) 0.0369(6) Uani 1 1 d . . .
C11 C 0.05649(17) 0.34705(15) 0.18362(15) 0.0392(6) Uani 1 1 d . . .
C12 C 0.10866(17) 0.42537(16) 0.21357(15) 0.0491(6) Uani 1 1 d . . .
H12 H 0.1226 0.4365 0.2668 0.059 Uiso 1 1 calc R . .
C13 C 0.13994(18) 0.48622(16) 0.16747(18) 0.0610(7) Uani 1 1 d . . .
H13 H 0.1746 0.5372 0.1895 0.073 Uiso 1 1 calc R . .
C14 C 0.1195(2) 0.4712(2) 0.08794(19) 0.0696(9) Uani 1 1 d . . .
H14 H 0.1422 0.5112 0.0567 0.084 Uiso 1 1 calc R . .
C15 C 0.0653(2) 0.39666(19) 0.05548(17) 0.0607(8) Uani 1 1 d . . .
H15 H 0.0506 0.3866 0.0021 0.073 Uiso 1 1 calc R . .
C16 C 0.03265(16) 0.33674(15) 0.10253(15) 0.0475(6) Uani 1 1 d . . .
H16 H -0.0064 0.2880 0.0794 0.057 Uiso 1 1 calc R . .
C21 C 0.03663(19) 0.30393(14) 0.32568(15) 0.0447(6) Uani 1 1 d . . .
C22 C 0.1411(10) 0.3169(8) 0.3884(8) 0.053(3) Uani 0.441(14) 1 d PU A 1
H22 H 0.2044 0.3022 0.3770 0.063 Uiso 0.441(14) 1 calc PR A 1
C23 C 0.1471(10) 0.3492(10) 0.4608(9) 0.073(3) Uani 0.441(14) 1 d PU A 1
H23 H 0.2138 0.3577 0.4964 0.088 Uiso 0.441(14) 1 calc PR A 1
C24 C 0.0574(12) 0.3693(13) 0.4818(8) 0.066(3) Uani 0.441(14) 1 d PU A 1
H24 H 0.0613 0.3880 0.5322 0.079 Uiso 0.441(14) 1 calc PR A 1
C25 C -0.0381(10) 0.3610(13) 0.4270(8) 0.086(4) Uani 0.441(14) 1 d PU A 1
H25 H -0.1003 0.3808 0.4374 0.103 Uiso 0.441(14) 1 calc PR A 1
C26 C -0.0435(8) 0.3222(10) 0.3541(7) 0.065(3) Uani 0.441(14) 1 d PU A 1
H26 H -0.1115 0.3081 0.3228 0.078 Uiso 0.441(14) 1 calc PR A 1
C22' C 0.1047(9) 0.2878(7) 0.3933(6) 0.060(2) Uani 0.559(14) 1 d PU A 2
H22' H 0.1610 0.2496 0.3951 0.072 Uiso 0.559(14) 1 calc PR A 2
C23' C 0.0970(11) 0.3257(8) 0.4640(7) 0.087(3) Uani 0.559(14) 1 d PU A 2
H23' H 0.1480 0.3126 0.5107 0.104 Uiso 0.559(14) 1 calc PR A 2
C24' C 0.0146(12) 0.3814(13) 0.4635(9) 0.097(4) Uani 0.559(14) 1 d PU A 2
H24' H 0.0077 0.4057 0.5097 0.117 Uiso 0.559(14) 1 calc PR A 2
C25' C -0.0601(7) 0.4011(7) 0.3908(7) 0.085(3) Uani 0.559(14) 1 d PU A 2
H25' H -0.1163 0.4394 0.3887 0.102 Uiso 0.559(14) 1 calc PR A 2
C26' C -0.0498(6) 0.3649(7) 0.3259(6) 0.062(2) Uani 0.559(14) 1 d PU A 2
H26' H -0.0994 0.3787 0.2787 0.075 Uiso 0.559(14) 1 calc PR A 2
C31 C -0.06490(19) 0.20836(18) 0.19375(15) 0.0441(7) Uani 1 1 d . . .
C32 C -0.0503(13) 0.1194(12) 0.1622(13) 0.053(3) Uani 0.64(3) 1 d PU A 1
H32 H 0.0180 0.0956 0.1724 0.064 Uiso 0.64(3) 1 calc PR A 1
C33 C -0.1347(13) 0.0739(10) 0.1196(9) 0.068(3) Uani 0.64(3) 1 d PU A 1
H33 H -0.1231 0.0190 0.1008 0.081 Uiso 0.64(3) 1 calc PR A 1
C34 C -0.2383(11) 0.1056(12) 0.1025(8) 0.061(3) Uani 0.64(3) 1 d PU A 1
H34 H -0.2949 0.0733 0.0712 0.073 Uiso 0.64(3) 1 calc PR A 1
C35 C -0.2566(10) 0.1844(12) 0.1318(9) 0.068(4) Uani 0.64(3) 1 d PU A 1
H35 H -0.3255 0.2062 0.1238 0.082 Uiso 0.64(3) 1 calc PR A 1
C36 C -0.1633(12) 0.2329(11) 0.1761(9) 0.059(3) Uani 0.64(3) 1 d PU A 1
H36 H -0.1763 0.2880 0.1937 0.070 Uiso 0.64(3) 1 calc PR A 1
C32' C -0.0714(19) 0.141(2) 0.163(2) 0.054(5) Uani 0.36(3) 1 d PU A 2
H32' H -0.0067 0.1112 0.1706 0.064 Uiso 0.36(3) 1 calc PR A 2
C33' C -0.1667(19) 0.0935(15) 0.1128(15) 0.061(4) Uani 0.36(3) 1 d PU A 2
H33' H -0.1639 0.0405 0.0877 0.073 Uiso 0.36(3) 1 calc PR A 2
C34' C -0.2582(18) 0.1388(16) 0.1090(14) 0.054(5) Uani 0.36(3) 1 d PU A 2
H34' H -0.3235 0.1114 0.0868 0.065 Uiso 0.36(3) 1 calc PR A 2
C35' C -0.2591(17) 0.2209(16) 0.1358(13) 0.051(4) Uani 0.36(3) 1 d PU A 2
H35' H -0.3233 0.2517 0.1217 0.061 Uiso 0.36(3) 1 calc PR A 2
C36' C -0.1759(19) 0.2593(19) 0.1798(14) 0.046(4) Uani 0.36(3) 1 d PU A 2
H36' H -0.1801 0.3137 0.2022 0.056 Uiso 0.36(3) 1 calc PR A 2
C41 C 0.44782(18) 0.22258(17) 0.16759(15) 0.0428(6) Uani 1 1 d . . .
C42 C 0.41287(18) 0.21103(17) 0.08630(16) 0.0568(8) Uani 1 1 d . . .
H42 H 0.4029 0.1543 0.0665 0.068 Uiso 1 1 calc R . .
C43 C 0.3928(2) 0.2800(2) 0.03479(17) 0.0747(10) Uani 1 1 d . . .
H43 H 0.3707 0.2692 -0.0187 0.090 Uiso 1 1 calc R . .
C44 C 0.4053(2) 0.3650(2) 0.0617(2) 0.0740(9) Uani 1 1 d . . .
H44 H 0.3884 0.4116 0.0268 0.089 Uiso 1 1 calc R . .
C45 C 0.44306(19) 0.3803(2) 0.1408(2) 0.0649(8) Uani 1 1 d . . .
H45 H 0.4532 0.4374 0.1598 0.078 Uiso 1 1 calc R . .
C46 C 0.46599(19) 0.30956(18) 0.19221(17) 0.0475(7) Uani 1 1 d . . .
H46 H 0.4947 0.3207 0.2453 0.057 Uiso 1 1 calc R . .
C51 C 0.45523(18) 0.04895(15) 0.18764(14) 0.0442(6) Uani 1 1 d . . .
C52 C 0.36526(19) 0.00209(17) 0.14645(15) 0.0617(7) Uani 1 1 d . . .
H52 H 0.2982 0.0221 0.1476 0.074 Uiso 1 1 calc R . .
C53 C 0.3707(2) -0.07222(19) 0.10423(17) 0.0753(8) Uani 1 1 d . . .
H53 H 0.3083 -0.1023 0.0794 0.090 Uiso 1 1 calc R . .
C54 C 0.4669(3) -0.10201(19) 0.09854(19) 0.0755(10) Uani 1 1 d . . .
H54 H 0.4706 -0.1507 0.0681 0.091 Uiso 1 1 calc R . .
C55 C 0.5582(2) -0.05888(19) 0.13857(19) 0.0718(9) Uani 1 1 d . . .
H55 H 0.6247 -0.0791 0.1363 0.086 Uiso 1 1 calc R . .
C56 C 0.55171(19) 0.01479(16) 0.18231(15) 0.0568(7) Uani 1 1 d . . .
H56 H 0.6148 0.0426 0.2093 0.068 Uiso 1 1 calc R . .
C61 C 0.54524(16) 0.15754(14) 0.31109(14) 0.0407(6) Uani 1 1 d . . .
C62 C 0.5341(2) 0.15030(16) 0.38562(16) 0.0529(7) Uani 1 1 d . . .
H62 H 0.4668 0.1364 0.3908 0.064 Uiso 1 1 calc R . .
C63 C 0.6170(2) 0.16250(18) 0.45312(16) 0.0665(8) Uani 1 1 d . . .
H63 H 0.6051 0.1573 0.5020 0.080 Uiso 1 1 calc R . .
C64 C 0.7169(2) 0.18233(17) 0.44653(19) 0.0682(9) Uani 1 1 d . . .
H64 H 0.7738 0.1897 0.4912 0.082 Uiso 1 1 calc R . .
C65 C 0.73275(18) 0.19119(16) 0.37533(18) 0.0622(8) Uani 1 1 d . . .
H65 H 0.8005 0.2050 0.3711 0.075 Uiso 1 1 calc R . .
C66 C 0.64826(18) 0.17972(16) 0.30807(15) 0.0560(7) Uani 1 1 d . . .
H66 H 0.6608 0.1870 0.2596 0.067 Uiso 1 1 calc R . .

loop_
_atom_site_aniso_label
_atom_site_aniso_U_11
_atom_site_aniso_U_22
_atom_site_aniso_U_33
_atom_site_aniso_U_23
_atom_site_aniso_U_13
_atom_site_aniso_U_12
Te1 0.03484(6) 0.04742(10) 0.04655(8) 0.01368(11) 0.01600(5) 0.00435(10)
N1 0.0297(9) 0.0349(12) 0.0489(13) 0.0032(9) 0.0040(9) 0.0037(7)
N2 0.0274(10) 0.0428(12) 0.0419(13) 0.0053(9) 0.0073(9) 0.0037(8)
B1 0.0361(13) 0.0397(18) 0.0435(16) 0.0077(15) 0.0148(11) 0.0062(13)
B2 0.0342(16) 0.0511(19) 0.0394(19) 0.0009(14) 0.0148(14) 0.0003(13)
C1 0.0295(12) 0.0438(16) 0.0324(14) 0.0034(11) 0.0096(10) 0.0009(10)
C2 0.0420(14) 0.0478(17) 0.0487(17) 0.0072(13) 0.0163(12) 0.0016(12)
C3 0.0508(16) 0.0512(18) 0.0506(18) 0.0099(14) 0.0144(13) -0.0059(13)
C4 0.0585(17) 0.0440(17) 0.0556(19) 0.0154(13) 0.0038(14) 0.0036(13)
C5 0.0381(14) 0.0494(17) 0.0592(19) 0.0090(14) 0.0092(13) 0.0109(12)
C6 0.0330(13) 0.0386(15) 0.0382(15) 0.0044(11) 0.0083(11) 0.0004(10)
C11 0.0325(13) 0.0414(16) 0.0465(18) 0.0075(12) 0.0155(12) 0.0057(11)
C12 0.0438(15) 0.0500(18) 0.0550(18) 0.0070(14) 0.0163(13) 0.0027(12)
C13 0.0511(16) 0.0492(18) 0.081(2) 0.0135(16) 0.0154(16) -0.0041(12)
C14 0.0593(18) 0.075(2) 0.075(2) 0.0415(19) 0.0197(17) 0.0038(15)
C15 0.0654(18) 0.074(2) 0.0455(19) 0.0196(16) 0.0191(15) 0.0084(15)
C16 0.0378(14) 0.0515(17) 0.0513(19) 0.0115(13) 0.0094(12) 0.0061(11)
C21 0.0505(15) 0.0469(16) 0.0423(18) 0.0059(12) 0.0224(14) -0.0051(11)
C22 0.057(6) 0.047(7) 0.050(5) -0.005(5) 0.007(4) 0.008(4)
C23 0.078(6) 0.074(8) 0.056(5) -0.002(5) 0.001(5) 0.010(5)
C24 0.098(8) 0.068(9) 0.036(6) -0.012(6) 0.025(5) -0.004(7)
C25 0.073(6) 0.147(12) 0.052(8) -0.030(7) 0.043(6) -0.006(7)
C26 0.051(4) 0.086(8) 0.062(6) -0.015(5) 0.019(4) -0.014(5)
C22' 0.097(7) 0.040(5) 0.042(4) -0.005(4) 0.019(4) 0.002(4)
C23' 0.149(9) 0.063(7) 0.041(4) 0.006(4) 0.013(7) 0.021(6)
C24' 0.139(13) 0.102(9) 0.060(7) -0.010(6) 0.042(7) 0.015(8)
C25' 0.088(5) 0.091(6) 0.087(7) -0.003(5) 0.044(5) 0.015(4)
C26' 0.056(3) 0.072(6) 0.067(5) -0.008(4) 0.031(4) 0.012(4)
C31 0.0418(16) 0.052(2) 0.0407(16) 0.0101(13) 0.0152(12) -0.0010(13)
C32 0.050(6) 0.034(6) 0.063(4) -0.004(4) -0.005(5) 0.011(4)
C33 0.071(7) 0.057(6) 0.051(4) 0.005(4) -0.023(5) 0.002(4)
C34 0.054(5) 0.068(8) 0.057(4) 0.004(5) 0.009(5) -0.023(6)
C35 0.041(3) 0.087(11) 0.075(6) 0.000(7) 0.012(3) -0.003(6)
C36 0.043(5) 0.060(8) 0.073(5) -0.016(4) 0.016(3) 0.018(4)
C32' 0.025(6) 0.046(14) 0.076(9) 0.010(10) -0.008(6) 0.021(6)
C33' 0.044(10) 0.047(8) 0.071(8) 0.017(6) -0.017(9) -0.001(7)
C34' 0.041(6) 0.060(12) 0.049(11) 0.022(9) -0.006(7) -0.003(8)
C35' 0.037(5) 0.064(10) 0.045(6) 0.018(7) -0.001(4) -0.006(6)
C36' 0.024(5) 0.071(11) 0.040(6) -0.002(7) 0.001(4) 0.027(6)
C41 0.0353(13) 0.0566(19) 0.0377(16) -0.0016(13) 0.0120(11) -0.0042(12)
C42 0.0522(16) 0.067(2) 0.054(2) 0.0056(15) 0.0200(15) -0.0012(12)
C43 0.087(2) 0.096(3) 0.0416(19) 0.0156(19) 0.0194(16) -0.0098(18)
C44 0.072(2) 0.074(3) 0.079(3) 0.029(2) 0.0264(18) -0.0086(17)
C45 0.0487(17) 0.071(2) 0.077(3) 0.006(2) 0.0215(17) -0.0163(15)
C46 0.0334(15) 0.066(2) 0.0446(19) 0.0049(16) 0.0144(14) -0.0050(13)
C51 0.0416(14) 0.0526(17) 0.0396(16) 0.0032(12) 0.0132(12) 0.0014(12)
C52 0.0525(17) 0.073(2) 0.057(2) -0.0164(16) 0.0108(14) -0.0013(14)
C53 0.080(2) 0.077(2) 0.064(2) -0.0191(17) 0.0129(17) -0.0176(17)
C54 0.100(3) 0.058(2) 0.072(3) -0.0107(17) 0.030(2) 0.0009(19)
C55 0.069(2) 0.064(2) 0.089(3) -0.0004(18) 0.0335(19) 0.0144(17)
C56 0.0578(17) 0.0545(18) 0.0600(19) -0.0058(14) 0.0195(14) 0.0027(13)
C61 0.0350(13) 0.0479(15) 0.0399(16) -0.0017(12) 0.0119(11) 0.0048(10)
C62 0.0444(16) 0.0630(19) 0.048(2) 0.0037(15) 0.0082(14) 0.0013(13)
C63 0.066(2) 0.092(2) 0.0344(18) 0.0069(15) 0.0038(15) 0.0092(16)
C64 0.053(2) 0.078(2) 0.058(2) -0.0066(17) -0.0104(17) 0.0132(14)
C65 0.0379(15) 0.077(2) 0.067(2) -0.0091(15) 0.0082(15) 0.0053(12)
C66 0.0409(14) 0.0757(19) 0.0519(18) -0.0097(14) 0.0139(13) 0.0012(12)

loop_
_atom_type_symbol
_atom_type_description
_atom_type_scat_dispersion_real
_atom_type_scat_dispersion_imag
_atom_type_scat_source
C C 0.0033 0.0016 'International Tables Vol C Tables 4.2.6.8 and 6.1.1.4'
H H 0.0000 0.0000 'International Tables Vol C Tables 4.2.6.8 and 6.1.1.4'
B B 0.0013 0.0007 'International Tables Vol C Tables 4.2.6.8 and 6.1.1.4'
N N 0.0061 0.0033 'International Tables Vol C Tables 4.2.6.8 and 6.1.1.4'
Te Te -0.5308 1.6751 'International Tables Vol C Tables 4.2.6.8 and 6.1.1.4'

loop_
_exptl_crystal_face_index_h
_exptl_crystal_face_index_k
_exptl_crystal_face_index_l
_exptl_crystal_face_perp_dist
0 0 1 0.0900
0 0 -1 0.0550
-1 1 0 0.0550
-1 -1 0 0.0550
1 1 0 0.0550
1 -1 0 0.0550
1 0 0 0.0270
-1 0 0 0.0270

loop_
_geom_angle_atom_site_label_1
_geom_angle_atom_site_label_2
_geom_angle_atom_site_label_3
_geom_angle
_geom_angle_site_symmetry_1
_geom_angle_site_symmetry_3
_geom_angle_publ_flag
N1 Te1 N2 81.79(7) . . ?
C1 N1 B1 130.52(16) . . ?
C1 N1 Te1 113.44(12) . . ?
B1 N1 Te1 115.95(13) . . ?
C6 N2 B2 132.10(18) . . ?
C6 N2 Te1 112.84(13) . . ?
B2 N2 Te1 115.06(13) . . ?
C21 B1 N1 108.82(17) . . ?
C21 B1 C31 116.93(18) . . ?
N1 B1 C31 108.0(2) . . ?
C21 B1 C11 111.9(2) . . ?
N1 B1 C11 100.20(15) . . ?
C31 B1 C11 109.65(19) . . ?
C51 B2 C41 110.5(2) . . ?
C51 B2 C61 114.7(2) . . ?
C41 B2 C61 112.1(2) . . ?
C51 B2 N2 108.62(17) . . ?
C41 B2 N2 101.17(18) . . ?
C61 B2 N2 108.81(19) . . ?
N1 C1 C2 125.11(18) . . ?
N1 C1 C6 115.74(18) . . ?
C2 C1 C6 119.1(2) . . ?
C3 C2 C1 119.1(2) . . ?
C3 C2 H2 120.5 . . ?
C1 C2 H2 120.5 . . ?
C2 C3 C4 121.9(2) . . ?
C2 C3 H3 119.0 . . ?
C4 C3 H3 119.0 . . ?
C5 C4 C3 121.9(2) . . ?
C5 C4 H4 119.1 . . ?
C3 C4 H4 119.1 . . ?
C4 C5 C6 119.1(2) . . ?
C4 C5 H5 120.4 . . ?
C6 C5 H5 120.4 . . ?
N2 C6 C5 125.05(19) . . ?
N2 C6 C1 116.13(19) . . ?
C5 C6 C1 118.82(19) . . ?
C16 C11 C12 115.6(2) . . ?
C16 C11 B1 121.9(2) . . ?
C12 C11 B1 122.2(2) . . ?
C13 C12 C11 122.7(3) . . ?
C13 C12 H12 118.6 . . ?
C11 C12 H12 118.6 . . ?
C12 C13 C14 119.7(3) . . ?
C12 C13 H13 120.2 . . ?
C14 C13 H13 120.2 . . ?
C15 C14 C13 119.7(2) . . ?
C15 C14 H14 120.2 . . ?
C13 C14 H14 120.2 . . ?
C14 C15 C16 119.9(3) . . ?
C14 C15 H15 120.0 . . ?
C16 C15 H15 120.0 . . ?
C15 C16 C11 122.3(2) . . ?
C15 C16 H16 118.9 . . ?
C11 C16 H16 118.9 . . ?
C22' C21 C26' 116.3(6) . . ?
C26 C21 C22 109.5(7) . . ?
C22' C21 B1 128.6(5) . . ?
C26 C21 B1 130.5(5) . . ?
C26' C21 B1 115.1(4) . . ?
C22 C21 B1 120.0(6) . . ?
C23 C22 C21 123.3(10) . . ?
C23 C22 H22 118.3 . . ?
C21 C22 H22 118.3 . . ?
C24 C23 C22 121.2(11) . . ?
C24 C23 H23 119.4 . . ?
C22 C23 H23 119.4 . . ?
C25 C24 C23 117.7(12) . . ?
C25 C24 H24 121.2 . . ?
C23 C24 H24 121.2 . . ?
C24 C25 C26 120.2(11) . . ?
C24 C25 H25 119.9 . . ?
C26 C25 H25 119.9 . . ?
C21 C26 C25 127.2(9) . . ?
C21 C26 H26 116.4 . . ?
C25 C26 H26 116.4 . . ?
C21 C22' C23' 123.2(9) . . ?
C21 C22' H22' 118.4 . . ?
C23' C22' H22' 118.4 . . ?
C24' C23' C22' 119.9(10) . . ?
C24' C23' H23' 120.0 . . ?
C22' C23' H23' 120.0 . . ?
C23' C24' C25' 118.2(11) . . ?
C23' C24' H24' 120.9 . . ?
C25' C24' H24' 120.9 . . ?
C26' C25' C24' 120.0(9) . . ?
C26' C25' H25' 120.0 . . ?
C24' C25' H25' 120.0 . . ?
C25' C26' C21 122.3(7) . . ?
C25' C26' H26' 118.8 . . ?
C21 C26' H26' 118.8 . . ?
C36 C31 C32 113.1(8) . . ?
C32' C31 C36' 114.6(14) . . ?
C32' C31 B1 132.7(12) . . ?
C36 C31 B1 125.1(7) . . ?
C32 C31 B1 121.7(7) . . ?
C36' C31 B1 112.3(10) . . ?
C33 C32 C31 120.8(9) . . ?
C33 C32 H32 119.6 . . ?
C31 C32 H32 119.6 . . ?
C32 C33 C34 122.4(10) . . ?
C32 C33 H33 118.8 . . ?
C34 C33 H33 118.8 . . ?
C35 C34 C33 119.3(10) . . ?
C35 C34 H34 120.3 . . ?
C33 C34 H34 120.3 . . ?
C34 C35 C36 116.8(10) . . ?
C34 C35 H35 121.6 . . ?
C36 C35 H35 121.6 . . ?
C31 C36 C35 127.5(8) . . ?
C31 C36 H36 116.3 . . ?
C35 C36 H36 116.3 . . ?
C31 C32' C33' 130.5(14) . . ?
C31 C32' H32' 114.7 . . ?
C33' C32' H32' 114.7 . . ?
C34' C33' C32' 110.6(17) . . ?
C34' C33' H33' 124.7 . . ?
C32' C33' H33' 124.7 . . ?
C35' C34' C33' 123.4(18) . . ?
C35' C34' H34' 118.3 . . ?
C33' C34' H34' 118.3 . . ?
C36' C35' C34' 123.5(18) . . ?
C36' C35' H35' 118.2 . . ?
C34' C35' H35' 118.2 . . ?
C35' C36' C31 116.3(15) . . ?
C35' C36' H36' 121.8 . . ?
C31 C36' H36' 121.8 . . ?
C46 C41 C42 114.9(2) . . ?
C46 C41 B2 121.7(2) . . ?
C42 C41 B2 122.9(2) . . ?
C43 C42 C41 122.7(2) . . ?
C43 C42 H42 118.7 . . ?
C41 C42 H42 118.7 . . ?
C42 C43 C44 120.5(3) . . ?
C42 C43 H43 119.7 . . ?
C44 C43 H43 119.7 . . ?
C43 C44 C45 119.3(3) . . ?
C43 C44 H44 120.3 . . ?
C45 C44 H44 120.3 . . ?
C44 C45 C46 119.4(3) . . ?
C44 C45 H45 120.3 . . ?
C46 C45 H45 120.3 . . ?
C45 C46 C41 123.0(3) . . ?
C45 C46 H46 118.5 . . ?
C41 C46 H46 118.5 . . ?
C56 C51 C52 114.5(2) . . ?
C56 C51 B2 120.4(2) . . ?
C52 C51 B2 124.6(2) . . ?
C53 C52 C51 123.3(2) . . ?
C53 C52 H52 118.4 . . ?
C51 C52 H52 118.4 . . ?
C54 C53 C52 120.4(3) . . ?
C54 C53 H53 119.8 . . ?
C52 C53 H53 119.8 . . ?
C53 C54 C55 118.8(3) . . ?
C53 C54 H54 120.6 . . ?
C55 C54 H54 120.6 . . ?
C54 C55 C56 120.2(3) . . ?
C54 C55 H55 119.9 . . ?
C56 C55 H55 119.9 . . ?
C55 C56 C51 122.9(2) . . ?
C55 C56 H56 118.5 . . ?
C51 C56 H56 118.5 . . ?
C62 C61 C66 114.6(2) . . ?
C62 C61 B2 126.5(2) . . ?
C66 C61 B2 118.8(2) . . ?
C61 C62 C63 124.0(2) . . ?
C61 C62 H62 118.0 . . ?
C63 C62 H62 118.0 . . ?
C64 C63 C62 118.8(3) . . ?
C64 C63 H63 120.6 . . ?
C62 C63 H63 120.6 . . ?
C65 C64 C63 120.1(3) . . ?
C65 C64 H64 120.0 . . ?
C63 C64 H64 120.0 . . ?
C64 C65 C66 120.4(2) . . ?
C64 C65 H65 119.8 . . ?
C66 C65 H65 119.8 . . ?
C65 C66 C61 122.1(2) . . ?
C65 C66 H66 118.9 . . ?
C61 C66 H66 118.9 . . ?

loop_
_geom_bond_atom_site_label_1
_geom_bond_atom_site_label_2
_geom_bond_distance
_geom_bond_site_symmetry_2
_geom_bond_publ_flag
Te1 N1 1.9958(16) . ?
Te1 N2 2.0064(16) . ?
N1 C1 1.336(2) . ?
N1 B1 1.629(3) . ?
N2 C6 1.338(2) . ?
N2 B2 1.646(3) . ?
B1 C21 1.615(3) . ?
B1 C31 1.634(3) . ?
B1 C11 1.642(3) . ?
B2 C51 1.624(3) . ?
B2 C41 1.630(4) . ?
B2 C61 1.632(4) . ?
C1 C2 1.425(3) . ?
C1 C6 1.450(2) . ?
C2 C3 1.338(3) . ?
C2 H2 0.9300 . ?
C3 C4 1.413(3) . ?
C3 H3 0.9300 . ?
C4 C5 1.345(3) . ?
C4 H4 0.9300 . ?
C5 C6 1.421(3) . ?
C5 H5 0.9300 . ?
C11 C16 1.400(3) . ?
C11 C12 1.405(3) . ?
C12 C13 1.375(3) . ?
C12 H12 0.9300 . ?
C13 C14 1.386(4) . ?
C13 H13 0.9300 . ?
C14 C15 1.378(4) . ?
C14 H14 0.9300 . ?
C15 C16 1.385(3) . ?
C15 H15 0.9300 . ?
C16 H16 0.9300 . ?
C21 C22' 1.303(11) . ?
C21 C26 1.311(10) . ?
C21 C26' 1.460(8) . ?
C21 C22 1.512(13) . ?
C22 C23 1.363(18) . ?
C22 H22 0.9300 . ?
C23 C24 1.357(17) . ?
C23 H23 0.9300 . ?
C24 C25 1.355(17) . ?
C24 H24 0.9300 . ?
C25 C26 1.411(15) . ?
C25 H25 0.9300 . ?
C26 H26 0.9300 . ?
C22' C23' 1.415(14) . ?
C22' H22' 0.9300 . ?
C23' C24' 1.367(16) . ?
C23' H23' 0.9300 . ?
C24' C25' 1.418(13) . ?
C24' H24' 0.9300 . ?
C25' C26' 1.323(11) . ?
C25' H25' 0.9300 . ?
C26' H26' 0.9300 . ?
C31 C32' 1.16(3) . ?
C31 C36 1.286(15) . ?
C31 C32 1.503(17) . ?
C31 C36' 1.60(2) . ?
C32 C33 1.34(2) . ?
C32 H32 0.9300 . ?
C33 C34 1.384(10) . ?
C33 H33 0.9300 . ?
C34 C35 1.359(10) . ?
C34 H34 0.9300 . ?
C35 C36 1.452(18) . ?
C35 H35 0.9300 . ?
C36 H36 0.9300 . ?
C32' C33' 1.50(4) . ?
C32' H32' 0.9300 . ?
C33' C34' 1.36(2) . ?
C33' H33' 0.9300 . ?
C34' C35' 1.34(2) . ?
C34' H34' 0.9300 . ?
C35' C36' 1.29(3) . ?
C35' H35' 0.9300 . ?
C36' H36' 0.9300 . ?
C41 C46 1.398(3) . ?
C41 C42 1.403(3) . ?
C42 C43 1.373(3) . ?
C42 H42 0.9300 . ?
C43 C44 1.378(4) . ?
C43 H43 0.9300 . ?
C44 C45 1.378(4) . ?
C44 H44 0.9300 . ?
C45 C46 1.394(4) . ?
C45 H45 0.9300 . ?
C46 H46 0.9300 . ?
C51 C56 1.387(3) . ?
C51 C52 1.393(3) . ?
C52 C53 1.374(3) . ?
C52 H52 0.9300 . ?
C53 C54 1.363(3) . ?
C53 H53 0.9300 . ?
C54 C55 1.371(4) . ?
C54 H54 0.9300 . ?
C55 C56 1.385(3) . ?
C55 H55 0.9300 . ?
C56 H56 0.9300 . ?
C61 C62 1.381(3) . ?
C61 C66 1.398(3) . ?
C62 C63 1.386(3) . ?
C62 H62 0.9300 . ?
C63 C64 1.372(3) . ?
C63 H63 0.9300 . ?
C64 C65 1.348(3) . ?
C64 H64 0.9300 . ?
C65 C66 1.393(3) . ?
C65 H65 0.9300 . ?
C66 H66 0.9300 . ?
